data_7135915
loop_
_publ_author_name
'Inoue, Ryo'
'Hashimoto, Yusuke'
'Aoki, Atsushi'
'Furuyama, Taniyuki'
'Kubo, Kazuya'
'Morisaki, Yasuhiro'
'Agou, Tomohiro'

_publ_section_title
;
 2,7-Diazatriptycene: acid-responsive ternary fluorescence switching
 <i>via</i> modulation of through-space conjugation.
;
_journal_issue 38
_journal_name_full 'Chemical communications (Cambridge, England)'
_journal_page_first 9725
_journal_page_last 9729
_journal_paper_doi 10.1039/d6cc01046f
_journal_volume 62
_journal_year 2026
_chemical_absolute_configuration unk
_chemical_formula_moiety '2(C2 F6 N O4 S2), C30 H22 N2, 0.5(C2 H6 O), 0.5(C2 H2 O)'
_chemical_formula_sum 'C36 H26 F12 N4 O9 S4'
_chemical_formula_weight 1014.85
_space_group_crystal_system monoclinic
_space_group_IT_number 4
_space_group_name_Hall 'P 2yb'
_space_group_name_H-M_alt 'P 1 21 1'
_atom_sites_solution_hydrogens geom
_atom_sites_solution_primary dual
_audit_creation_date 2025-07-09
_audit_creation_method
;
Olex2 1.5
(compiled 2025.05.31 svn.r86d253d1 for OlexSys, GUI svn.r7254)
;
_audit_update_record
;
2025-10-27 deposited with the CCDC.	2026-04-22 downloaded from the CCDC.
;
_cell_angle_alpha 90
_cell_angle_beta 92.730(3)
_cell_angle_gamma 90
_cell_formula_units_Z 4
_cell_length_a 13.2970(4)
_cell_length_b 21.4099(7)
_cell_length_c 14.5936(4)
_cell_measurement_reflns_used 20916
_cell_measurement_temperature 150
_cell_measurement_theta_max 28.0530
_cell_measurement_theta_min 1.6780
_cell_volume 4149.9(2)
_computing_cell_refinement 'CrysAlisPro 1.171.43.141a (Rigaku OD, 2024)'
_computing_data_collection 'DTREK_VERSION=d*TREK version 9.9WR -- Apr  2 2008'
_computing_data_reduction 'CrysAlisPro 1.171.43.141a (Rigaku OD, 2024)'
_computing_molecular_graphics 'Olex2 1.5 (Dolomanov et al., 2009)'
_computing_publication_material 'Olex2 1.5 (Dolomanov et al., 2009)'
_computing_structure_refinement 'SHELXL 2019/3 (Sheldrick, 2015)'
_computing_structure_solution 'SHELXT 2018/2 (Sheldrick, 2018)'
_diffrn_ambient_temperature 150
_diffrn_detector 'CCD plate'
_diffrn_measured_fraction_theta_full 0.992
_diffrn_measured_fraction_theta_max 0.841
_diffrn_measurement_details
;
List of Runs (angles in degrees, time in seconds):

  # Type    Start    End  Width  t~exp~   \w     \q     \k     \f   Frames
#--------------------------------------------------------------------------
  1  \w   -100.00  80.00   0.50   10.00    --  -10.00  45.00   0.00  360
  2  \w   -100.00  80.00   0.50   10.00    --  -10.00  45.00  90.00  360
;
_diffrn_measurement_device 'abstract diffractometer'
_diffrn_measurement_device_type 'dtrek-CrysAlisPro-abstract goniometer imported rigaku-d*trek images'
_diffrn_measurement_method '\w scans'
_diffrn_orient_matrix_type 'CrysAlisPro convention (1999,Acta A55,543-557)'
_diffrn_orient_matrix_UB_11 -0.0054362000
_diffrn_orient_matrix_UB_12 -0.0329179000
_diffrn_orient_matrix_UB_13 -0.0026411000
_diffrn_orient_matrix_UB_21 0.0015915000
_diffrn_orient_matrix_UB_22 0.0015406000
_diffrn_orient_matrix_UB_23 -0.0484519000
_diffrn_orient_matrix_UB_31 0.0531112000
_diffrn_orient_matrix_UB_32 -0.0033936000
_diffrn_orient_matrix_UB_33 0.0035403000
_diffrn_radiation_monochromator graphite
_diffrn_radiation_probe x-ray
_diffrn_radiation_type 'Mo K\a'
_diffrn_radiation_wavelength 0.71073
_diffrn_reflns_av_R_equivalents 0.0282
_diffrn_reflns_av_unetI/netI 0.0403
_diffrn_reflns_Laue_measured_fraction_full 0.992
_diffrn_reflns_Laue_measured_fraction_max 0.841
_diffrn_reflns_limit_h_max 16
_diffrn_reflns_limit_h_min -17
_diffrn_reflns_limit_k_max 28
_diffrn_reflns_limit_k_min -25
_diffrn_reflns_limit_l_max 17
_diffrn_reflns_limit_l_min -19
_diffrn_reflns_number 37484
_diffrn_reflns_point_group_measured_fraction_full 0.962
_diffrn_reflns_point_group_measured_fraction_max 0.775
_diffrn_reflns_theta_full 25.242
_diffrn_reflns_theta_max 28.266
_diffrn_reflns_theta_min 1.690
_diffrn_source 'fine-focus sealed X-ray tube'
_diffrn_source_type 'Enhance (Mo) X-ray Source'
_exptl_absorpt_coefficient_mu 0.342
_exptl_absorpt_correction_T_max 1.00000
_exptl_absorpt_correction_T_min 0.59621
_exptl_absorpt_correction_type multi-scan
_exptl_absorpt_process_details
;
CrysAlisPro 1.171.43.141a (Rigaku Oxford Diffraction, 2024)
Empirical absorption correction using spherical harmonics,
implemented in SCALE3 ABSPACK scaling algorithm.
;
_exptl_crystal_colour 'clear light colourless'
_exptl_crystal_colour_lustre clear
_exptl_crystal_colour_modifier light
_exptl_crystal_colour_primary colourless
_exptl_crystal_density_diffrn 1.624
_exptl_crystal_description block
_exptl_crystal_F_000 2056
_exptl_crystal_preparation EtOH
_exptl_crystal_recrystallization_method EtOH
_exptl_crystal_size_max 0.1
_exptl_crystal_size_mid 0.1
_exptl_crystal_size_min 0.08
_refine_diff_density_max 0.738
_refine_diff_density_min -0.685
_refine_diff_density_rms 0.070
_refine_ls_abs_structure_details
;
 Flack x determined using 5232 quotients [(I+)-(I-)]/[(I+)+(I-)]
 (Parsons, Flack and Wagner, Acta Cryst. B69 (2013) 249-259).
;
_refine_ls_abs_structure_Flack 0.20(2)
_refine_ls_extinction_method none
_refine_ls_goodness_of_fit_ref 1.045
_refine_ls_hydrogen_treatment constr
_refine_ls_matrix_type full
_refine_ls_number_parameters 1201
_refine_ls_number_reflns 15952
_refine_ls_number_restraints 1039
_refine_ls_restrained_S_all 1.024
_refine_ls_R_factor_all 0.0677
_refine_ls_R_factor_gt 0.0537
_refine_ls_shift/su_max 0.000
_refine_ls_shift/su_mean 0.000
_refine_ls_structure_factor_coef Fsqd
_refine_ls_weighting_details 'w=1/[\s^2^(Fo^2^)+(0.0694P)^2^+3.2507P] where P=(Fo^2^+2Fc^2^)/3'
_refine_ls_weighting_scheme calc
_refine_ls_wR_factor_gt 0.1279
_refine_ls_wR_factor_ref 0.1364
_reflns_Friedel_coverage 0.797
_reflns_Friedel_fraction_full 0.930
_reflns_Friedel_fraction_max 0.706
_reflns_number_gt 13424
_reflns_number_total 15952
_reflns_threshold_expression 'I > 2\s(I)'
_cod_data_source_file d6cc01046f2.cif
_cod_data_source_block 20250708_autored
_cod_database_code 7135915
_shelx_shelxl_version_number 2019/3
_chemical_oxdiff_formula C70H52F24N8O17S8
_shelx_space_group_comment
;
The symmetry employed for this shelxl refinement is uniquely defined
by the following loop, which should always be used as a source of
symmetry information in preference to the above space-group names.
They are only intended as comments.
;
_cell_oxdiff_angle_alpha 90.0074(19)
_cell_oxdiff_angle_beta 92.7648(18)
_cell_oxdiff_angle_gamma 90.038(2)
_cell_oxdiff_length_a 13.2957(3)
_cell_oxdiff_length_b 21.4103(6)
_cell_oxdiff_length_c 14.5962(3)
_cell_oxdiff_measurement_reflns_used 21111
_cell_oxdiff_volume 4150.17(17)
_olex2_refinement_description
;
1. Fixed Uiso
 At 1.2 times of:
  All C(H) groups, All C(H,H) groups, All N(H) groups
 At 1.5 times of:
  All C(H,H,H) groups, All O(H) groups
2. Restrained distances
 O026-C03I \\sim O0-C03J
 with sigma of 0.02
 C03I-C1 \\sim C03J-C3A
 with sigma of 0.02
 O026-C1 \\sim O0-C3A
 with sigma of 0.04
 C5-O2 \\sim C4-O2
 with sigma of 0.02
 C5-C3 \\sim C4-C3
 with sigma of 0.02
3. Uiso/Uaniso restraints and constraints
Uanis(O0) = Uanis(O026)
Uanis(C4) = Uanis(C5)
4. Rigid body (RIGU) restrains
 All non-hydrogen atoms
 with sigma for 1-2 distances of 0.004 and sigma for 1-3 distances of 0.004
5. Others
 Sof(C3A)=Sof(H3AA)=Sof(H3AB)=Sof(H3AC)=Sof(C03J)=Sof(H03C)=Sof(H03G)=Sof(O0)=
 Sof(H0)=1-FVAR(1)
 Sof(O026)=Sof(H026)=Sof(C03I)=Sof(H03A)=Sof(H03B)=Sof(C1)=Sof(H1A)=Sof(H1B)=
 Sof(H1C)=FVAR(1)
 Sof(C4)=Sof(H4A)=Sof(H4B)=1-FVAR(2)
 Sof(C5)=Sof(H5A)=Sof(H5B)=FVAR(2)
6.a Ternary CH refined with riding coordinates:
 C017(H017), C01Y(H01Y), C023(H023), C02T(H02T)
6.b Secondary CH2 refined with riding coordinates:
 C03I(H03A,H03B), C03J(H03C,H03G), C5(H5A,H5B), C4(H4A,H4B)
6.c Aromatic/amide H refined with riding coordinates:
 N00K(H00K), N00M(H00M), N00W(H00W), N010(H010), C01D(H01D), C01F(H01F),
 C01Q(H01Q), C01T(H01T), C01U(H01U), C01V(H01V), C01W(H01W), C01X(H01X),
 C01Z(H01Z), C020(H020), C024(H024), C029(H029), C02B(H02B), C02H(H02H),
 C02I(H02I), C02K(H02K), C02M(H02M), C02N(H02N), C02R(H02R), C02S(H02S),
 C02U(H02U), C02V(H02V), C02W(H02W), C02X(H02X), C02Z(H02Z), C031(H031),
 C033(H033), C034(H034), C035(H035), C036(H036), C037(H037), C039(H039),
 C03D(H03D), C03E(H03E), C03F(H03F), C03H(H03H)
6.d Idealised Me refined as rotating group:
 C1(H1A,H1B,H1C), C3A(H3AA,H3AB,H3AC)
6.e Idealised tetrahedral OH refined as rotating group:
 O026(H026), O0(H0)
;
_olex2_exptl_crystal_mounting_method fiber
_olex2_submission_special_instructions 'No special instructions were received'
_oxdiff_exptl_absorpt_empirical_details
;
Empirical correction (ABSPACK) includes:
- Absorption correction using spherical harmonics
- Frame scaling
- Detector area scaling
;
_oxdiff_exptl_absorpt_empirical_full_max 1.666
_oxdiff_exptl_absorpt_empirical_full_min 0.636

loop_
_space_group_symop_operation_xyz
'x, y, z'
'-x, y+1/2, -z'

loop_
_atom_site_label
_atom_site_type_symbol
_atom_site_fract_x
_atom_site_fract_y
_atom_site_fract_z
_atom_site_U_iso_or_equiv
_atom_site_adp_type
_atom_site_occupancy
_atom_site_site_symmetry_order
_atom_site_calc_flag
_atom_site_refinement_flags_posn
_atom_site_refinement_flags_adp
_atom_site_refinement_flags_occupancy
_atom_site_disorder_assembly
_atom_site_disorder_group
S001 S 0.08542(10) 0.39834(7) 0.97950(9) 0.0291(3) Uani 1 1 d . . . . .
S002 S 0.02595(11) 0.31853(7) 1.11815(10) 0.0335(3) Uani 1 1 d . . . . .
S003 S 0.49397(12) 0.74482(7) 0.38786(10) 0.0362(3) Uani 1 1 d . . . . .
S004 S 0.71370(11) 0.38235(7) 0.41833(9) 0.0325(3) Uani 1 1 d . . . . .
S005 S 0.57901(12) 0.78402(7) 0.22666(10) 0.0350(3) Uani 1 1 d . . . . .
S006 S 0.37132(12) 0.50600(7) 0.63030(10) 0.0379(4) Uani 1 1 d . . . . .
S007 S 0.28957(12) 0.54641(8) 0.79371(11) 0.0384(4) Uani 1 1 d . . . . .
S008 S 0.81256(18) 0.45431(11) 0.28965(11) 0.0644(6) Uani 1 1 d . . . . .
F009 F 0.0597(3) 0.4801(2) 1.1093(3) 0.0566(11) Uani 1 1 d . . . . .
O00A O 0.1014(3) 0.3437(2) 1.1796(3) 0.0356(10) Uani 1 1 d . . . . .
O00B O 0.1877(3) 0.3913(2) 1.0113(3) 0.0394(10) Uani 1 1 d . . . . .
O00C O 0.0631(3) 0.4006(2) 0.8825(3) 0.0432(11) Uani 1 1 d . . . . .
F00D F 0.6633(3) 0.2656(2) 0.4071(3) 0.0599(11) Uani 1 1 d . . . . .
O00E O 0.4839(3) 0.7996(2) 0.1837(3) 0.0431(11) Uani 1 1 d . . . . .
F00F F 0.7449(4) 0.2989(2) 0.2931(3) 0.0630(12) Uani 1 1 d . . . . .
F00G F 0.0977(4) 0.20775(19) 1.1529(3) 0.0632(12) Uani 1 1 d . . . . .
F00H F 0.1606(3) 0.2520(2) 1.0369(3) 0.0613(11) Uani 1 1 d . . . . .
F00I F 0.1086(4) 0.51832(19) 0.9836(3) 0.0631(12) Uani 1 1 d . . . . .
F00J F -0.0444(3) 0.4877(2) 0.9931(3) 0.0690(13) Uani 1 1 d . . . . .
N00K N 0.7208(3) 0.3644(2) 0.7167(3) 0.0269(10) Uani 1 1 d . . . . .
H00K H 0.722570 0.350248 0.660197 0.032 Uiso 1 1 calc R U . . .
O00L O 0.6178(3) 0.3966(2) 0.3754(3) 0.0476(11) Uani 1 1 d . . . . .
N00M N 0.3994(3) 0.3717(2) 1.0237(3) 0.0250(9) Uani 1 1 d . . . . .
H00M H 0.336577 0.360216 1.029861 0.030 Uiso 1 1 calc R U . . .
F00N F 0.6429(4) 0.7504(2) 0.0698(3) 0.0667(13) Uani 1 1 d . . . . .
O00O O 0.7215(3) 0.3803(2) 0.5158(3) 0.0433(10) Uani 1 1 d . . . . .
F00P F 0.5190(4) 0.5811(3) 0.5929(4) 0.0856(16) Uani 1 1 d . . . . .
F00Q F 0.5743(4) 0.67701(19) 0.1432(3) 0.0720(14) Uani 1 1 d . . . . .
O00R O -0.0687(3) 0.3021(2) 1.1522(3) 0.0484(12) Uani 1 1 d . . . . .
F00S F 0.0112(4) 0.2143(2) 1.0245(3) 0.0663(12) Uani 1 1 d . . . . .
F00T F 0.3543(4) 0.7136(3) 0.2650(3) 0.0888(18) Uani 1 1 d . . . . .
F00U F 0.8217(3) 0.2811(3) 0.4240(3) 0.0720(13) Uani 1 1 d . . . . .
O00V O 0.4446(4) 0.8031(2) 0.3943(3) 0.0500(12) Uani 1 1 d . . . . .
N00W N 0.4075(4) 0.4094(2) 0.3782(3) 0.0308(10) Uani 1 1 d . . . . .
H00W H 0.472043 0.415623 0.370681 0.037 Uiso 1 1 calc R U . . .
O00X O 0.2728(4) 0.4959(3) 0.5888(3) 0.0561(13) Uani 1 1 d . . . . .
F00Y F 0.2768(5) 0.6642(2) 0.7547(4) 0.0941(18) Uani 1 1 d . . . . .
F00Z F 0.3727(4) 0.6170(2) 0.5591(3) 0.0705(13) Uani 1 1 d . . . . .
N010 N 0.0762(4) 0.4163(2) 0.6921(3) 0.0302(10) Uani 1 1 d . . . . .
H010 H 0.071586 0.424084 0.750927 0.036 Uiso 1 1 calc R U . . .
O011 O 0.5327(4) 0.7165(3) 0.4698(3) 0.0569(14) Uani 1 1 d . . . . .
O012 O 0.3327(4) 0.5647(3) 0.8808(3) 0.0584(14) Uani 1 1 d . . . . .
F013 F 0.7225(4) 0.7079(3) 0.1842(4) 0.0845(16) Uani 1 1 d . . . . .
F014 F 0.1466(4) 0.6264(3) 0.8147(4) 0.0789(14) Uani 1 1 d . . . . .
O015 O 0.2203(4) 0.4962(3) 0.7910(4) 0.0611(14) Uani 1 1 d . . . . .
O016 O 0.4418(4) 0.4558(3) 0.6295(4) 0.0625(14) Uani 1 1 d . . . . .
C017 C 0.6952(4) 0.4322(3) 0.9848(4) 0.0249(11) Uani 1 1 d . . . . .
H017 H 0.748481 0.419928 1.032076 0.030 Uiso 1 1 calc R U . . .
O018 O 0.6525(4) 0.8320(3) 0.2320(4) 0.0688(16) Uani 1 1 d . . . . .
C019 C 0.4372(4) 0.3095(3) 1.1598(3) 0.0263(11) Uani 1 1 d . . . . .
N01A N 0.3761(4) 0.5406(3) 0.7250(3) 0.0393(12) Uani 1 1 d . . . . .
F01B F 0.4325(5) 0.5442(3) 0.4758(3) 0.0897(17) Uani 1 1 d . . . . .
C01C C 0.7964(4) 0.3470(3) 0.7770(4) 0.0245(11) Uani 1 1 d . . . . .
C01D C 0.6436(4) 0.4016(3) 0.7365(4) 0.0269(11) Uani 1 1 d . . . . .
H01D H 0.593790 0.412606 0.690459 0.032 Uiso 1 1 calc R U . . .
F01E F 0.8565(5) 0.5525(3) 0.3901(4) 0.108(2) Uani 1 1 d . . . . .
C01F C 0.3818(4) 0.3741(3) 0.4494(4) 0.0297(12) Uani 1 1 d . . . . .
H01F H 0.432096 0.357249 0.490705 0.036 Uiso 1 1 calc R U . . .
C01G C 0.4689(4) 0.3517(3) 1.0871(4) 0.0265(11) Uani 1 1 d . . . . .
F01H F 0.3237(4) 0.6896(3) 0.4033(4) 0.099(2) Uani 1 1 d . . . . .
N01I N 0.0071(4) 0.3541(2) 1.0233(3) 0.0327(11) Uani 1 1 d . . . . .
N01J N 0.8055(4) 0.4188(3) 0.3839(4) 0.0466(14) Uani 1 1 d . . . . .
F01K F 0.6986(6) 0.5396(3) 0.3589(5) 0.106(2) Uani 1 1 d . . . . .
F01L F 0.1751(4) 0.6066(3) 0.6741(4) 0.096(2) Uani 1 1 d . . . . .
C01M C 0.1773(4) 0.2728(3) 0.4835(4) 0.0297(12) Uani 1 1 d . . . . .
O01N O 0.7344(5) 0.4406(3) 0.2224(3) 0.0714(18) Uani 1 1 d . . . . .
C01O C 0.7127(4) 0.4066(2) 0.8900(3) 0.0232(11) Uani 1 1 d . . . . .
C01P C 0.5160(4) 0.4264(2) 0.9397(3) 0.0234(11) Uani 1 1 d . . . . .
C01Q C 0.5679(4) 0.3718(3) 1.0794(4) 0.0259(11) Uani 1 1 d . . . . .
H01Q H 0.618760 0.360439 1.124208 0.031 Uiso 1 1 calc R U . . .
N01R N 0.5789(4) 0.7440(3) 0.3171(4) 0.0466(14) Uani 1 1 d . . . . .
C01S C -0.0673(5) 0.4849(3) 0.6715(4) 0.0333(13) Uani 1 1 d . . . . .
C01T C 0.3112(5) 0.2673(3) 1.2562(4) 0.0338(13) Uani 1 1 d . . . . .
H01T H 0.243639 0.266329 1.274552 0.041 Uiso 1 1 calc R U . . .
C01U C 0.5072(4) 0.2681(3) 1.2021(4) 0.0334(13) Uani 1 1 d . . . . .
H01U H 0.574671 0.267720 1.183478 0.040 Uiso 1 1 calc R U . . .
C01V C 0.7928(4) 0.3692(3) 0.8659(4) 0.0255(11) Uani 1 1 d . . . . .
H01V H 0.844789 0.358937 0.910273 0.031 Uiso 1 1 calc R U . . .
C01W C 0.6482(5) 0.6272(3) 0.9304(4) 0.0416(15) Uani 1 1 d . . . . .
H01W H 0.636851 0.670074 0.916416 0.050 Uiso 1 1 calc R U . . .
C01X C 0.0434(5) 0.2565(3) 0.3678(4) 0.0354(13) Uani 1 1 d . . . . .
H01X H -0.004619 0.272674 0.323756 0.042 Uiso 1 1 calc R U . . .
C01Y C 0.5559(4) 0.4641(3) 0.8613(4) 0.0268(11) Uani 1 1 d . . . . .
H01Y H 0.502682 0.476154 0.813855 0.032 Uiso 1 1 calc R U . . .
C01Z C 0.1888(5) 0.2090(3) 0.4950(4) 0.0377(14) Uani 1 1 d . . . . .
H01Z H 0.238562 0.192337 0.537099 0.045 Uiso 1 1 calc R U . . .
C020 C 0.0132(4) 0.4286(3) 0.5410(4) 0.0270(11) Uani 1 1 d . . . . .
H020 H -0.033740 0.446094 0.497140 0.032 Uiso 1 1 calc R U . . .
C021 C 0.6107(4) 0.5204(3) 0.9060(4) 0.0297(12) Uani 1 1 d . . . . .
C022 C 0.2103(4) 0.3873(3) 0.3986(3) 0.0254(11) Uani 1 1 d . . . . .
C023 C 0.1032(4) 0.3685(3) 0.4160(4) 0.0268(11) Uani 1 1 d . . . . .
H023 H 0.052272 0.385682 0.370041 0.032 Uiso 1 1 calc R U . . .
C024 C 0.4195(4) 0.4085(3) 0.9510(4) 0.0274(11) Uani 1 1 d . . . . .
H024 H 0.366950 0.421423 0.908770 0.033 Uiso 1 1 calc R U . . .
O026 O -0.256(2) 0.2889(7) 1.0494(13) 0.065(4) Uani 0.61(2) 1 d D . P A 1
H026 H -0.205813 0.292651 1.085869 0.097 Uiso 0.61(2) 1 calc R U P A 1
C027 C 0.6380(4) 0.4235(3) 0.8242(4) 0.0252(11) Uani 1 1 d . . . . .
C028 C 0.0872(4) 0.3892(3) 0.5140(3) 0.0254(11) Uani 1 1 d . . . . .
C029 C 0.0533(5) 0.1927(3) 0.3809(5) 0.0463(16) Uani 1 1 d . . . . .
H029 H 0.010354 0.164879 0.346728 0.056 Uiso 1 1 calc R U . . .
C02A C 0.8764(4) 0.3051(3) 0.7457(4) 0.0283(12) Uani 1 1 d . . . . .
C02B C 0.3389(4) 0.3080(3) 1.1880(4) 0.0284(12) Uani 1 1 d . . . . .
H02B H 0.290045 0.335214 1.160136 0.034 Uiso 1 1 calc R U . . .
C02C C 0.1050(4) 0.2964(3) 0.4203(4) 0.0303(12) Uani 1 1 d . . . . .
C02D C 0.3802(5) 0.4754(3) 0.2430(4) 0.0345(13) Uani 1 1 d . . . . .
C02E C 0.6847(4) 0.5030(3) 0.9723(4) 0.0291(12) Uani 1 1 d . . . . .
F02F F 0.4288(6) 0.6366(3) 0.3313(5) 0.114(2) Uani 1 1 d . . . . .
C02G C 0.5907(4) 0.4084(2) 1.0054(4) 0.0239(11) Uani 1 1 d . . . . .
C02H C 0.8912(5) 0.2947(3) 0.6537(4) 0.0364(13) Uani 1 1 d . . . . .
H02H H 0.848891 0.314995 0.608575 0.044 Uiso 1 1 calc R U . . .
C02I C 0.9667(5) 0.2554(3) 0.6263(4) 0.0389(14) Uani 1 1 d . . . . .
H02I H 0.974923 0.248503 0.562779 0.047 Uiso 1 1 calc R U . . .
F02J F 0.7923(8) 0.5722(3) 0.2544(4) 0.146(3) Uani 1 1 d . . . . .
C02K C 0.1511(4) 0.3789(3) 0.6675(4) 0.0284(12) Uani 1 1 d . . . . .
H02K H 0.198357 0.362936 0.712493 0.034 Uiso 1 1 calc R U . . .
C02L C 0.1588(4) 0.3641(2) 0.5776(4) 0.0261(11) Uani 1 1 d . . . . .
C02M C 0.5903(5) 0.5819(3) 0.8852(4) 0.0359(13) Uani 1 1 d . . . . .
H02M H 0.538284 0.593007 0.841260 0.043 Uiso 1 1 calc R U . . .
C02N C 0.4792(5) 0.2284(3) 1.2699(4) 0.0401(14) Uani 1 1 d . . . . .
H02N H 0.527495 0.200935 1.298140 0.048 Uiso 1 1 calc R U . . .
C02O C 0.3405(5) 0.4363(3) 0.3170(4) 0.0288(12) Uani 1 1 d . . . . .
C02P C 0.0078(4) 0.4425(3) 0.6341(4) 0.0277(12) Uani 1 1 d . . . . .
C02Q C 0.0505(5) 0.4759(3) 1.0187(5) 0.0404(14) Uani 1 1 d . . . . .
C02R C 0.2395(4) 0.4250(3) 0.3264(4) 0.0280(12) Uani 1 1 d . . . . .
H02R H 0.190491 0.442572 0.284520 0.034 Uiso 1 1 calc R U . . .
C02S C 0.3825(5) 0.2280(3) 1.2973(4) 0.0394(14) Uani 1 1 d . . . . .
H02S H 0.364124 0.200673 1.344938 0.047 Uiso 1 1 calc R U . . .
C02T C 0.2375(4) 0.3225(3) 0.5357(4) 0.0281(11) Uani 1 1 d . . . . .
H02T H 0.288660 0.305398 0.581443 0.034 Uiso 1 1 calc R U . . .
C02U C 0.7231(5) 0.6107(3) 0.9963(4) 0.0413(15) Uani 1 1 d . . . . .
H02U H 0.761714 0.642187 1.027476 0.050 Uiso 1 1 calc R U . . .
C02V C 0.7412(4) 0.5479(3) 1.0163(4) 0.0362(13) Uani 1 1 d . . . . .
H02V H 0.792791 0.536415 1.060440 0.043 Uiso 1 1 calc R U . . .
C02W C 1.0290(5) 0.2267(3) 0.6895(5) 0.0429(15) Uani 1 1 d . . . . .
H02W H 1.081534 0.200420 0.670167 0.052 Uiso 1 1 calc R U . . .
C02X C 0.4500(6) 0.5476(3) 0.1014(5) 0.0501(17) Uani 1 1 d . . . . .
H02X H 0.472681 0.573932 0.054182 0.060 Uiso 1 1 calc R U . . .
C02Y C 0.0767(6) 0.2435(3) 1.0803(4) 0.0469(15) Uani 1 1 d . . . . .
C02Z C 0.1240(6) 0.1696(3) 0.4422(5) 0.0457(16) Uani 1 1 d . . . . .
H02Z H 0.129875 0.125634 0.449612 0.055 Uiso 1 1 calc R U . . .
C030 C 0.2823(4) 0.3627(3) 0.4614(4) 0.0269(11) Uani 1 1 d . . . . .
C031 C -0.1588(5) 0.4936(3) 0.6249(5) 0.0414(14) Uani 1 1 d . . . . .
H031 H -0.173370 0.472140 0.568820 0.050 Uiso 1 1 calc R U . . .
C032 C 0.3957(7) 0.6923(4) 0.3430(6) 0.067(2) Uani 1 1 d . . . . .
C033 C -0.1175(7) 0.5575(3) 0.7854(5) 0.0570(19) Uani 1 1 d . . . . .
H033 H -0.102844 0.579390 0.841075 0.068 Uiso 1 1 calc R U . . .
C034 C 0.9400(5) 0.2754(3) 0.8102(4) 0.0418(15) Uani 1 1 d . . . . .
H034 H 0.931688 0.282201 0.873691 0.050 Uiso 1 1 calc R U . . .
C035 C 1.0159(5) 0.2358(4) 0.7824(5) 0.0480(17) Uani 1 1 d . . . . .
H035 H 1.058462 0.215046 0.826790 0.058 Uiso 1 1 calc R U . . .
C036 C -0.0474(6) 0.5175(3) 0.7520(4) 0.0444(15) Uani 1 1 d . . . . .
H036 H 0.015596 0.512264 0.784658 0.053 Uiso 1 1 calc R U . . .
C037 C -0.2081(7) 0.5660(4) 0.7392(6) 0.061(2) Uani 1 1 d . . . . .
H037 H -0.256173 0.594228 0.761880 0.073 Uiso 1 1 calc R U . . .
C038 C 0.6326(6) 0.7254(3) 0.1527(5) 0.0477(16) Uani 1 1 d . . . . .
C039 C 0.4781(5) 0.4960(4) 0.2448(6) 0.056(2) Uani 1 1 d . . . . .
H039 H 0.522483 0.485979 0.295587 0.067 Uiso 1 1 calc R U . . .
C03A C 0.4269(6) 0.5666(4) 0.5618(5) 0.0547(18) Uani 1 1 d . . . . .
C03B C 0.7371(5) 0.3020(3) 0.3832(4) 0.0434(15) Uani 1 1 d . . . . .
C03C C 0.2187(6) 0.6150(4) 0.7570(6) 0.0572(18) Uani 1 1 d . . . . .
C03D C 0.3204(7) 0.4892(4) 0.1684(5) 0.062(2) Uani 1 1 d . . . . .
H03D H 0.253479 0.473596 0.164051 0.074 Uiso 1 1 calc R U . . .
C03E C -0.2292(6) 0.5334(4) 0.6595(6) 0.0556(18) Uani 1 1 d . . . . .
H03E H -0.292819 0.538231 0.627937 0.067 Uiso 1 1 calc R U . . .
C03F C 0.5124(6) 0.5312(4) 0.1737(7) 0.068(2) Uani 1 1 d . . . . .
H03F H 0.580751 0.544118 0.175356 0.081 Uiso 1 1 calc R U . . .
C03G C 0.7897(11) 0.5337(5) 0.3249(7) 0.093(3) Uani 1 1 d . . . . .
C03H C 0.3548(7) 0.5255(5) 0.0985(5) 0.071(3) Uani 1 1 d . . . . .
H03H H 0.310711 0.535206 0.047312 0.086 Uiso 1 1 calc R U . . .
C03I C -0.2571(13) 0.2290(9) 1.0109(14) 0.069(5) Uani 0.61(2) 1 d D . P A 1
H03A H -0.227878 0.199026 1.056441 0.083 Uiso 0.61(2) 1 calc R U P A 1
H03B H -0.214502 0.228803 0.957119 0.083 Uiso 0.61(2) 1 calc R U P A 1
C1 C -0.3585(14) 0.2091(9) 0.9825(13) 0.085(6) Uani 0.61(2) 1 d D . P A 1
H1A H -0.354949 0.172267 0.942972 0.127 Uiso 0.61(2) 1 calc R U P A 1
H1B H -0.393123 0.242989 0.948624 0.127 Uiso 0.61(2) 1 calc R U P A 1
H1C H -0.395775 0.198697 1.036810 0.127 Uiso 0.61(2) 1 calc R U P A 1
C3A C -0.248(2) 0.1886(12) 0.952(2) 0.094(10) Uani 0.39(2) 1 d D . P A 2
H3AA H -0.291831 0.161592 0.913216 0.141 Uiso 0.39(2) 1 calc R U P A 2
H3AB H -0.203150 0.162781 0.991281 0.141 Uiso 0.39(2) 1 calc R U P A 2
H3AC H -0.207526 0.214916 0.912611 0.141 Uiso 0.39(2) 1 calc R U P A 2
C03J C -0.309(2) 0.2278(16) 1.008(3) 0.086(10) Uani 0.39(2) 1 d D . P A 2
H03C H -0.355858 0.250849 0.965650 0.103 Uiso 0.39(2) 1 calc R U P A 2
H03G H -0.350186 0.199531 1.044316 0.103 Uiso 0.39(2) 1 calc R U P A 2
O0 O -0.266(4) 0.2714(12) 1.069(2) 0.065(4) Uani 0.39(2) 1 d D . P A 2
H0 H -0.271634 0.258927 1.122755 0.097 Uiso 0.39(2) 1 calc R U P A 2
C5 C 0.1133(14) 0.6014(11) 0.4327(18) 0.133(6) Uani 0.597(16) 1 d D . P B 1
H5A H 0.168560 0.625458 0.463842 0.160 Uiso 0.597(16) 1 calc R U P B 1
H5B H 0.047869 0.622257 0.440901 0.160 Uiso 0.597(16) 1 calc R U P B 1
O2 O 0.1131(14) 0.5349(8) 0.4599(14) 0.293(11) Uani 1 1 d D . . . .
C3 C 0.1335(15) 0.5865(7) 0.3253(18) 0.190(7) Uani 1 1 d D . . . .
C4 C 0.070(2) 0.5188(14) 0.359(2) 0.133(6) Uani 0.403(16) 1 d D . P B 2
H4A H -0.004427 0.521308 0.350878 0.160 Uiso 0.403(16) 1 calc R U P B 2
H4B H 0.095982 0.479539 0.333470 0.160 Uiso 0.403(16) 1 calc R U P B 2
O1 O 0.9159(6) 0.4549(4) 0.2663(4) 0.101(3) Uani 1 1 d . . . . .

loop_
_atom_site_aniso_label
_atom_site_aniso_U_11
_atom_site_aniso_U_22
_atom_site_aniso_U_33
_atom_site_aniso_U_23
_atom_site_aniso_U_13
_atom_site_aniso_U_12
S001 0.0257(7) 0.0393(8) 0.0226(6) 0.0014(6) 0.0031(5) -0.0004(6)
S002 0.0334(7) 0.0440(9) 0.0233(7) 0.0040(6) 0.0030(6) -0.0019(7)
S003 0.0424(8) 0.0399(8) 0.0260(7) 0.0009(6) -0.0006(6) 0.0043(7)
S004 0.0315(7) 0.0410(8) 0.0251(7) 0.0002(6) 0.0014(6) -0.0052(7)
S005 0.0406(8) 0.0329(8) 0.0315(7) -0.0029(6) 0.0025(6) 0.0018(7)
S006 0.0465(9) 0.0347(8) 0.0316(8) 0.0027(6) -0.0062(7) 0.0013(7)
S007 0.0414(9) 0.0400(9) 0.0340(8) 0.0055(7) 0.0036(7) -0.0037(7)
S008 0.0964(16) 0.0718(13) 0.0251(8) 0.0016(8) 0.0046(9) -0.0448(12)
F009 0.074(3) 0.058(3) 0.039(2) -0.0120(19) 0.0087(19) 0.007(2)
O00A 0.038(2) 0.046(2) 0.023(2) 0.0008(18) -0.0003(17) 0.0024(19)
O00B 0.027(2) 0.048(3) 0.043(2) 0.007(2) 0.0038(18) 0.006(2)
O00C 0.051(3) 0.055(3) 0.024(2) 0.007(2) 0.0030(18) -0.007(2)
F00D 0.075(3) 0.048(2) 0.058(3) -0.0022(19) 0.010(2) -0.020(2)
O00E 0.042(2) 0.049(3) 0.039(2) 0.011(2) 0.0043(19) 0.007(2)
F00F 0.076(3) 0.074(3) 0.040(2) -0.021(2) 0.016(2) -0.011(2)
F00G 0.098(3) 0.040(2) 0.051(2) 0.0105(19) -0.006(2) 0.006(2)
F00H 0.068(3) 0.056(3) 0.061(3) -0.005(2) 0.022(2) 0.014(2)
F00I 0.078(3) 0.040(2) 0.073(3) 0.002(2) 0.024(2) -0.002(2)
F00J 0.049(2) 0.073(3) 0.085(3) 0.002(3) -0.002(2) 0.028(2)
N00K 0.033(2) 0.029(2) 0.019(2) -0.0029(18) 0.0035(18) 0.0000(19)
O00L 0.038(2) 0.053(3) 0.052(3) 0.008(2) -0.004(2) 0.001(2)
N00M 0.020(2) 0.031(2) 0.024(2) 0.0010(18) 0.0043(17) 0.0031(19)
F00N 0.103(4) 0.057(3) 0.043(2) 0.008(2) 0.034(2) 0.023(3)
O00O 0.058(3) 0.048(3) 0.024(2) 0.0013(18) 0.0087(19) -0.006(2)
F00P 0.065(3) 0.102(4) 0.092(4) 0.003(3) 0.022(3) -0.023(3)
F00Q 0.119(4) 0.036(2) 0.063(3) -0.014(2) 0.022(3) -0.009(2)
O00R 0.038(2) 0.069(3) 0.039(2) 0.013(2) 0.0064(19) -0.011(2)
F00S 0.093(3) 0.051(3) 0.054(3) -0.009(2) -0.013(2) -0.014(2)
F00T 0.105(4) 0.106(4) 0.053(3) 0.022(3) -0.030(3) -0.058(3)
F00U 0.059(3) 0.082(3) 0.074(3) -0.012(3) -0.005(2) 0.029(3)
O00V 0.065(3) 0.049(3) 0.037(2) 0.002(2) 0.007(2) 0.018(2)
N00W 0.030(2) 0.037(3) 0.026(2) -0.001(2) 0.0037(19) -0.006(2)
O00X 0.057(3) 0.061(3) 0.050(3) -0.009(2) -0.011(2) -0.011(3)
F00Y 0.120(4) 0.040(3) 0.126(5) 0.015(3) 0.034(4) 0.002(3)
F00Z 0.107(4) 0.046(3) 0.058(3) 0.018(2) 0.004(3) 0.006(2)
N010 0.038(3) 0.035(3) 0.018(2) -0.0032(18) 0.0049(19) -0.003(2)
O011 0.062(3) 0.076(4) 0.032(2) 0.011(2) -0.004(2) 0.015(3)
O012 0.061(3) 0.086(4) 0.028(2) 0.003(2) -0.001(2) 0.001(3)
F013 0.071(3) 0.101(4) 0.084(4) 0.014(3) 0.022(3) 0.047(3)
F014 0.068(3) 0.083(4) 0.087(4) -0.014(3) 0.014(3) 0.024(3)
O015 0.070(3) 0.053(3) 0.062(3) -0.003(3) 0.022(3) -0.022(3)
O016 0.084(4) 0.049(3) 0.052(3) -0.003(2) -0.015(3) 0.020(3)
C017 0.023(3) 0.028(3) 0.025(3) -0.003(2) 0.005(2) -0.002(2)
O018 0.076(4) 0.059(3) 0.069(4) -0.004(3) -0.014(3) -0.028(3)
C019 0.029(3) 0.031(3) 0.019(2) -0.003(2) 0.003(2) -0.002(2)
N01A 0.035(3) 0.050(3) 0.032(3) 0.002(2) -0.003(2) 0.000(2)
F01B 0.145(5) 0.085(4) 0.041(2) -0.003(2) 0.030(3) -0.007(4)
C01C 0.024(3) 0.025(3) 0.025(3) 0.003(2) 0.006(2) -0.006(2)
C01D 0.027(3) 0.029(3) 0.025(3) 0.003(2) 0.002(2) -0.003(2)
F01E 0.171(6) 0.089(4) 0.061(3) -0.011(3) -0.018(3) -0.070(4)
C01F 0.032(3) 0.033(3) 0.023(3) -0.001(2) -0.001(2) -0.003(2)
C01G 0.027(3) 0.025(3) 0.027(3) -0.003(2) 0.003(2) 0.000(2)
F01H 0.087(4) 0.140(5) 0.068(3) 0.027(3) 0.001(3) -0.054(4)
N01I 0.026(2) 0.044(3) 0.028(2) 0.003(2) 0.000(2) -0.004(2)
N01J 0.046(3) 0.069(4) 0.025(3) 0.004(2) 0.000(2) -0.024(3)
F01K 0.152(6) 0.056(3) 0.108(5) -0.022(3) -0.020(4) 0.001(4)
F01L 0.100(4) 0.125(5) 0.061(3) -0.003(3) -0.023(3) 0.067(4)
C01M 0.033(3) 0.032(3) 0.025(3) 0.002(2) 0.012(2) -0.001(2)
O01N 0.127(5) 0.060(3) 0.026(2) 0.004(2) -0.013(3) -0.033(3)
C01O 0.024(2) 0.025(3) 0.021(2) -0.003(2) 0.0027(19) -0.007(2)
C01P 0.025(2) 0.025(3) 0.021(2) -0.003(2) 0.004(2) 0.004(2)
C01Q 0.025(3) 0.032(3) 0.021(2) -0.005(2) 0.002(2) 0.002(2)
N01R 0.051(3) 0.056(4) 0.032(3) 0.007(3) 0.005(2) 0.017(3)
C01S 0.041(3) 0.023(3) 0.038(3) 0.002(2) 0.016(3) -0.003(2)
C01T 0.035(3) 0.039(3) 0.028(3) 0.001(2) 0.010(2) -0.007(3)
C01U 0.029(3) 0.043(3) 0.029(3) 0.008(2) 0.003(2) 0.000(3)
C01V 0.024(3) 0.028(3) 0.025(2) 0.000(2) 0.000(2) -0.002(2)
C01W 0.058(4) 0.029(3) 0.040(3) -0.005(3) 0.025(3) -0.004(3)
C01X 0.039(3) 0.049(3) 0.019(3) -0.007(2) 0.009(2) -0.011(3)
C01Y 0.029(3) 0.028(3) 0.024(3) 0.000(2) 0.003(2) -0.001(2)
C01Z 0.050(4) 0.034(3) 0.030(3) 0.002(2) 0.020(3) 0.001(3)
C020 0.031(3) 0.025(3) 0.025(3) 0.002(2) 0.003(2) -0.002(2)
C021 0.033(3) 0.030(3) 0.028(3) -0.004(2) 0.015(2) 0.002(2)
C022 0.034(3) 0.025(3) 0.018(2) -0.004(2) 0.004(2) -0.002(2)
C023 0.029(3) 0.032(3) 0.020(2) -0.002(2) 0.000(2) -0.003(2)
C024 0.026(3) 0.032(3) 0.024(3) 0.001(2) 0.003(2) 0.003(2)
O026 0.060(7) 0.040(8) 0.094(9) 0.004(7) -0.007(7) 0.003(8)
C027 0.026(3) 0.026(3) 0.023(3) 0.003(2) 0.004(2) -0.004(2)
C028 0.031(3) 0.025(3) 0.020(2) 0.001(2) 0.004(2) -0.001(2)
C029 0.057(4) 0.046(4) 0.038(3) -0.012(3) 0.018(3) -0.013(3)
C02A 0.029(3) 0.030(3) 0.026(3) -0.002(2) 0.006(2) 0.000(2)
C02B 0.030(3) 0.032(3) 0.023(3) -0.001(2) 0.003(2) 0.002(2)
C02C 0.035(3) 0.034(3) 0.023(3) -0.002(2) 0.011(2) -0.002(2)
C02D 0.050(3) 0.032(3) 0.023(3) -0.005(2) 0.012(2) -0.010(3)
C02E 0.032(3) 0.030(3) 0.026(3) -0.006(2) 0.013(2) -0.006(2)
F02F 0.197(7) 0.043(3) 0.103(5) -0.005(3) 0.004(5) -0.033(4)
C02G 0.024(3) 0.022(3) 0.026(3) -0.008(2) 0.007(2) 0.001(2)
C02H 0.037(3) 0.044(4) 0.028(3) 0.003(3) 0.007(2) 0.003(3)
C02I 0.046(3) 0.044(4) 0.028(3) -0.003(3) 0.015(3) 0.004(3)
F02J 0.301(11) 0.070(4) 0.065(4) 0.024(3) -0.027(5) -0.063(5)
C02K 0.031(3) 0.031(3) 0.023(2) 0.004(2) 0.002(2) 0.001(2)
C02L 0.032(3) 0.025(3) 0.022(2) 0.002(2) 0.003(2) -0.004(2)
C02M 0.043(3) 0.033(3) 0.033(3) -0.002(2) 0.016(3) 0.002(3)
C02N 0.034(3) 0.044(4) 0.042(3) 0.011(3) 0.000(3) 0.001(3)
C02O 0.044(3) 0.022(3) 0.020(3) -0.006(2) 0.008(2) -0.006(2)
C02P 0.030(3) 0.026(3) 0.027(3) 0.000(2) 0.005(2) -0.003(2)
C02Q 0.039(3) 0.042(4) 0.041(3) 0.001(3) 0.004(3) 0.004(3)
C02R 0.037(3) 0.026(3) 0.020(3) 0.002(2) 0.002(2) 0.004(2)
C02S 0.046(3) 0.042(4) 0.031(3) 0.006(3) 0.005(3) -0.009(3)
C02T 0.033(3) 0.031(3) 0.021(3) 0.004(2) 0.004(2) 0.002(2)
C02U 0.046(4) 0.038(3) 0.041(4) -0.013(3) 0.022(3) -0.013(3)
C02V 0.032(3) 0.044(3) 0.034(3) -0.009(3) 0.017(2) -0.004(3)
C02W 0.038(3) 0.046(4) 0.046(3) -0.005(3) 0.014(3) 0.007(3)
C02X 0.081(5) 0.035(4) 0.037(3) 0.000(3) 0.032(3) -0.006(4)
C02Y 0.062(4) 0.043(4) 0.035(3) 0.000(3) -0.003(3) -0.003(3)
C02Z 0.066(4) 0.029(3) 0.044(4) -0.004(3) 0.027(3) -0.005(3)
C030 0.035(3) 0.027(3) 0.019(2) 0.000(2) 0.003(2) 0.001(2)
C031 0.040(3) 0.034(3) 0.052(4) 0.001(3) 0.015(3) -0.005(3)
C032 0.092(6) 0.063(5) 0.046(4) 0.011(4) -0.007(4) -0.029(4)
C033 0.095(5) 0.033(4) 0.046(4) -0.002(3) 0.033(4) 0.010(4)
C034 0.044(4) 0.055(4) 0.026(3) -0.005(3) 0.001(3) 0.014(3)
C035 0.052(4) 0.055(4) 0.036(3) -0.006(3) -0.001(3) 0.021(3)
C036 0.068(4) 0.031(3) 0.035(3) -0.003(3) 0.012(3) 0.005(3)
C037 0.075(5) 0.041(4) 0.071(5) 0.011(3) 0.050(4) 0.016(4)
C038 0.063(4) 0.041(4) 0.041(4) 0.008(3) 0.014(3) 0.015(3)
C039 0.042(4) 0.051(4) 0.077(5) 0.030(4) 0.021(3) 0.006(3)
C03A 0.069(5) 0.059(5) 0.037(4) 0.004(3) 0.013(3) -0.002(4)
C03B 0.041(3) 0.054(4) 0.036(3) -0.012(3) 0.001(3) 0.003(3)
C03C 0.059(4) 0.054(4) 0.059(4) 0.001(4) 0.006(3) 0.016(4)
C03D 0.074(5) 0.073(5) 0.037(4) 0.014(4) -0.009(3) -0.032(4)
C03E 0.042(4) 0.046(4) 0.081(5) 0.009(4) 0.025(4) 0.006(3)
C03F 0.054(4) 0.058(5) 0.095(6) 0.037(5) 0.039(4) 0.016(4)
C03G 0.161(9) 0.060(6) 0.055(5) 0.007(4) -0.015(5) -0.036(6)
C03H 0.091(6) 0.090(6) 0.032(4) 0.025(4) -0.007(4) -0.022(5)
C03I 0.070(11) 0.060(9) 0.079(11) -0.011(7) 0.015(10) 0.000(9)
C1 0.101(13) 0.072(12) 0.079(11) -0.004(9) -0.024(10) -0.005(9)
C3A 0.11(2) 0.065(15) 0.11(2) -0.001(13) 0.037(17) -0.020(14)
C03J 0.06(2) 0.079(18) 0.12(2) -0.020(15) 0.015(18) -0.026(17)
O0 0.060(7) 0.040(8) 0.094(9) 0.004(7) -0.007(7) 0.003(8)
C5 0.059(9) 0.128(13) 0.211(15) 0.091(13) -0.008(10) 0.019(9)
O2 0.293(18) 0.201(13) 0.365(19) 0.140(15) -0.189(17) -0.111(14)
C3 0.186(17) 0.078(9) 0.309(19) -0.030(12) 0.049(17) 0.033(9)
C4 0.059(9) 0.128(13) 0.211(15) 0.091(13) -0.008(10) 0.019(9)
O1 0.112(5) 0.135(6) 0.061(4) -0.005(4) 0.042(4) -0.076(5)

loop_
_atom_type_symbol
_atom_type_description
_atom_type_scat_dispersion_real
_atom_type_scat_dispersion_imag
_atom_type_scat_source
C C 0.0033 0.0016 'International Tables Vol C Tables 4.2.6.8 and 6.1.1.4'
H H 0.0000 0.0000 'International Tables Vol C Tables 4.2.6.8 and 6.1.1.4'
F F 0.0171 0.0103 'International Tables Vol C Tables 4.2.6.8 and 6.1.1.4'
N N 0.0061 0.0033 'International Tables Vol C Tables 4.2.6.8 and 6.1.1.4'
O O 0.0106 0.0060 'International Tables Vol C Tables 4.2.6.8 and 6.1.1.4'
S S 0.1246 0.1234 'International Tables Vol C Tables 4.2.6.8 and 6.1.1.4'

loop_
_geom_angle_atom_site_label_1
_geom_angle_atom_site_label_2
_geom_angle_atom_site_label_3
_geom_angle
_geom_angle_site_symmetry_1
_geom_angle_site_symmetry_3
_geom_angle_publ_flag
O00B S001 O00C 118.4(3) . . ?
O00B S001 N01I 116.5(3) . . ?
O00B S001 C02Q 104.4(3) . . ?
O00C S001 N01I 108.2(3) . . ?
O00C S001 C02Q 103.6(3) . . ?
N01I S001 C02Q 103.8(3) . . ?
O00A S002 O00R 119.0(3) . . ?
O00A S002 N01I 116.5(3) . . ?
O00A S002 C02Y 105.2(3) . . ?
O00R S002 N01I 108.6(3) . . ?
O00R S002 C02Y 103.5(3) . . ?
N01I S002 C02Y 101.7(3) . . ?
O00V S003 O011 118.2(3) . . ?
O00V S003 N01R 113.9(3) . . ?
O00V S003 C032 104.0(4) . . ?
O011 S003 N01R 107.9(3) . . ?
O011 S003 C032 105.4(4) . . ?
N01R S003 C032 106.4(4) . . ?
O00L S004 N01J 116.8(3) . . ?
O00L S004 C03B 103.9(3) . . ?
O00O S004 O00L 117.8(3) . . ?
O00O S004 N01J 108.5(3) . . ?
O00O S004 C03B 104.3(3) . . ?
N01J S004 C03B 103.7(3) . . ?
O00E S005 N01R 117.4(3) . . ?
O00E S005 C038 105.4(3) . . ?
O018 S005 O00E 116.7(3) . . ?
O018 S005 N01R 112.1(3) . . ?
O018 S005 C038 104.1(4) . . ?
N01R S005 C038 97.9(3) . . ?
O00X S006 N01A 116.2(3) . . ?
O00X S006 C03A 105.2(4) . . ?
O016 S006 O00X 118.1(3) . . ?
O016 S006 N01A 111.4(3) . . ?
O016 S006 C03A 104.4(4) . . ?
N01A S006 C03A 98.5(3) . . ?
O012 S007 N01A 108.5(3) . . ?
O012 S007 C03C 102.8(4) . . ?
O015 S007 O012 117.9(3) . . ?
O015 S007 N01A 114.7(3) . . ?
O015 S007 C03C 106.2(4) . . ?
N01A S007 C03C 105.2(3) . . ?
N01J S008 C03G 100.8(4) . . ?
O01N S008 N01J 115.4(3) . . ?
O01N S008 C03G 105.3(5) . . ?
O01N S008 O1 120.9(4) . . ?
O1 S008 N01J 108.0(4) . . ?
O1 S008 C03G 103.6(6) . . ?
C01C N00K H00K 117.5 . . ?
C01D N00K H00K 117.5 . . ?
C01D N00K C01C 125.1(5) . . ?
C01G N00M H00M 117.7 . . ?
C01G N00M C024 124.6(5) . . ?
C024 N00M H00M 117.7 . . ?
C01F N00W H00W 117.8 . . ?
C01F N00W C02O 124.3(5) . . ?
C02O N00W H00W 117.8 . . ?
C02K N010 H010 117.5 . . ?
C02P N010 H010 117.5 . . ?
C02P N010 C02K 125.0(5) . . ?
C01O C017 H017 113.6 . . ?
C01O C017 C02E 105.4(4) . . ?
C01O C017 C02G 103.9(4) . . ?
C02E C017 H017 113.6 . . ?
C02G C017 H017 113.6 . . ?
C02G C017 C02E 106.0(4) . . ?
C01U C019 C01G 119.8(5) . . ?
C02B C019 C01G 122.3(5) . . ?
C02B C019 C01U 117.8(5) . . ?
S006 N01A S007 127.0(4) . . ?
N00K C01C C01V 117.1(5) . . ?
N00K C01C C02A 119.1(5) . . ?
C01V C01C C02A 123.7(5) . . ?
N00K C01D H01D 120.6 . . ?
N00K C01D C027 118.7(5) . . ?
C027 C01D H01D 120.6 . . ?
N00W C01F H01F 120.5 . . ?
N00W C01F C030 118.9(5) . . ?
C030 C01F H01F 120.5 . . ?
N00M C01G C019 118.7(5) . . ?
N00M C01G C01Q 117.8(5) . . ?
C01Q C01G C019 123.5(5) . . ?
S001 N01I S002 124.4(3) . . ?
S004 N01J S008 127.1(4) . . ?
C01Z C01M C02C 120.5(6) . . ?
C01Z C01M C02T 125.4(6) . . ?
C02C C01M C02T 114.1(5) . . ?
C01V C01O C017 126.2(5) . . ?
C01V C01O C027 120.2(5) . . ?
C027 C01O C017 113.5(5) . . ?
C024 C01P C01Y 127.5(5) . . ?
C024 C01P C02G 118.9(5) . . ?
C02G C01P C01Y 113.6(5) . . ?
C01G C01Q H01Q 120.6 . . ?
C02G C01Q C01G 118.8(5) . . ?
C02G C01Q H01Q 120.6 . . ?
S003 N01R S005 125.2(4) . . ?
C031 C01S C02P 119.9(5) . . ?
C031 C01S C036 118.7(6) . . ?
C036 C01S C02P 121.4(6) . . ?
C02B C01T H01T 120.2 . . ?
C02S C01T H01T 120.2 . . ?
C02S C01T C02B 119.6(6) . . ?
C019 C01U H01U 119.6 . . ?
C02N C01U C019 120.8(5) . . ?
C02N C01U H01U 119.6 . . ?
C01C C01V C01O 119.7(5) . . ?
C01C C01V H01V 120.1 . . ?
C01O C01V H01V 120.1 . . ?
C02M C01W H01W 119.6 . . ?
C02M C01W C02U 120.8(6) . . ?
C02U C01W H01W 119.6 . . ?
C029 C01X H01X 120.6 . . ?
C029 C01X C02C 118.8(6) . . ?
C02C C01X H01X 120.6 . . ?
C01P C01Y H01Y 113.4 . . ?
C01P C01Y C021 105.9(4) . . ?
C021 C01Y H01Y 113.4 . . ?
C027 C01Y C01P 104.3(4) . . ?
C027 C01Y H01Y 113.4 . . ?
C027 C01Y C021 105.5(4) . . ?
C01M C01Z H01Z 121.2 . . ?
C01M C01Z C02Z 117.6(6) . . ?
C02Z C01Z H01Z 121.2 . . ?
C028 C020 H020 120.5 . . ?
C028 C020 C02P 118.9(5) . . ?
C02P C020 H020 120.5 . . ?
C02E C021 C01Y 112.9(5) . . ?
C02M C021 C01Y 124.9(6) . . ?
C02M C021 C02E 122.2(6) . . ?
C02R C022 C023 125.3(5) . . ?
C030 C022 C023 114.3(5) . . ?
C030 C022 C02R 120.4(5) . . ?
C022 C023 H023 113.8 . . ?
C022 C023 C028 104.8(4) . . ?
C022 C023 C02C 105.0(4) . . ?
C028 C023 H023 113.8 . . ?
C028 C023 C02C 104.8(4) . . ?
C02C C023 H023 113.8 . . ?
N00M C024 H024 120.6 . . ?
C01P C024 N00M 118.7(5) . . ?
C01P C024 H024 120.6 . . ?
C03I O026 H026 109.5 . . ?
C01D C027 C01O 119.1(5) . . ?
C01D C027 C01Y 127.0(5) . . ?
C01O C027 C01Y 113.8(5) . . ?
C020 C028 C023 125.8(5) . . ?
C020 C028 C02L 121.3(5) . . ?
C02L C028 C023 112.9(5) . . ?
C01X C029 H029 119.7 . . ?
C02Z C029 C01X 120.5(6) . . ?
C02Z C029 H029 119.7 . . ?
C02H C02A C01C 122.3(5) . . ?
C02H C02A C034 118.3(5) . . ?
C034 C02A C01C 119.4(5) . . ?
C019 C02B H02B 119.5 . . ?
C01T C02B C019 120.9(5) . . ?
C01T C02B H02B 119.5 . . ?
C01M C02C C023 113.5(5) . . ?
C01X C02C C01M 120.8(6) . . ?
C01X C02C C023 125.8(5) . . ?
C039 C02D C02O 122.6(6) . . ?
C03D C02D C02O 119.6(6) . . ?
C03D C02D C039 117.8(6) . . ?
C021 C02E C017 113.8(5) . . ?
C02V C02E C017 126.6(6) . . ?
C02V C02E C021 119.5(6) . . ?
C01P C02G C017 113.4(5) . . ?
C01Q C02G C017 125.5(5) . . ?
C01Q C02G C01P 121.1(5) . . ?
C02A C02H H02H 119.5 . . ?
C02I C02H C02A 121.1(6) . . ?
C02I C02H H02H 119.5 . . ?
C02H C02I H02I 119.8 . . ?
C02W C02I C02H 120.5(6) . . ?
C02W C02I H02I 119.8 . . ?
N010 C02K H02K 120.4 . . ?
N010 C02K C02L 119.3(5) . . ?
C02L C02K H02K 120.4 . . ?
C028 C02L C02T 114.5(5) . . ?
C02K C02L C028 118.0(5) . . ?
C02K C02L C02T 127.5(5) . . ?
C01W C02M H02M 121.1 . . ?
C021 C02M C01W 117.7(6) . . ?
C021 C02M H02M 121.1 . . ?
C01U C02N H02N 119.8 . . ?
C02S C02N C01U 120.5(6) . . ?
C02S C02N H02N 119.8 . . ?
N00W C02O C02D 118.2(5) . . ?
N00W C02O C02R 118.1(5) . . ?
C02R C02O C02D 123.7(5) . . ?
N010 C02P C01S 118.5(5) . . ?
N010 C02P C020 117.5(5) . . ?
C020 C02P C01S 124.1(5) . . ?
F009 C02Q S001 111.2(5) . . ?
F00I C02Q S001 110.1(4) . . ?
F00I C02Q F009 108.4(6) . . ?
F00I C02Q F00J 109.2(6) . . ?
F00J C02Q S001 109.8(5) . . ?
F00J C02Q F009 108.1(5) . . ?
C022 C02R H02R 120.5 . . ?
C02O C02R C022 119.0(5) . . ?
C02O C02R H02R 120.5 . . ?
C01T C02S H02S 119.8 . . ?
C02N C02S C01T 120.4(6) . . ?
C02N C02S H02S 119.8 . . ?
C01M C02T C02L 104.9(4) . . ?
C01M C02T H02T 113.9 . . ?
C01M C02T C030 104.7(4) . . ?
C02L C02T H02T 113.9 . . ?
C02L C02T C030 104.7(4) . . ?
C030 C02T H02T 113.9 . . ?
C01W C02U H02U 120.0 . . ?
C02V C02U C01W 119.9(6) . . ?
C02V C02U H02U 120.0 . . ?
C02E C02V C02U 119.7(6) . . ?
C02E C02V H02V 120.1 . . ?
C02U C02V H02V 120.1 . . ?
C02I C02W H02W 120.0 . . ?
C02I C02W C035 119.9(6) . . ?
C035 C02W H02W 120.0 . . ?
C03F C02X H02X 121.0 . . ?
C03H C02X H02X 121.0 . . ?
C03H C02X C03F 118.1(7) . . ?
F00G C02Y S002 109.3(5) . . ?
F00H C02Y S002 110.7(5) . . ?
F00H C02Y F00G 108.2(6) . . ?
F00S C02Y S002 111.0(5) . . ?
F00S C02Y F00G 109.1(6) . . ?
F00S C02Y F00H 108.5(6) . . ?
C01Z C02Z H02Z 119.1 . . ?
C029 C02Z C01Z 121.9(6) . . ?
C029 C02Z H02Z 119.1 . . ?
C01F C030 C022 119.1(5) . . ?
C01F C030 C02T 127.2(5) . . ?
C022 C030 C02T 113.6(5) . . ?
C01S C031 H031 120.0 . . ?
C01S C031 C03E 120.1(7) . . ?
C03E C031 H031 120.0 . . ?
F00T C032 S003 111.0(6) . . ?
F00T C032 F01H 107.5(8) . . ?
F01H C032 S003 108.3(6) . . ?
F02F C032 S003 112.1(7) . . ?
F02F C032 F00T 109.8(8) . . ?
F02F C032 F01H 108.0(7) . . ?
C036 C033 H033 119.8 . . ?
C037 C033 H033 119.8 . . ?
C037 C033 C036 120.5(7) . . ?
C02A C034 H034 119.8 . . ?
C02A C034 C035 120.5(6) . . ?
C035 C034 H034 119.8 . . ?
C02W C035 C034 119.7(6) . . ?
C02W C035 H035 120.1 . . ?
C034 C035 H035 120.1 . . ?
C01S C036 H036 119.6 . . ?
C033 C036 C01S 120.8(7) . . ?
C033 C036 H036 119.6 . . ?
C033 C037 H037 120.4 . . ?
C033 C037 C03E 119.3(7) . . ?
C03E C037 H037 120.4 . . ?
F00N C038 S005 108.7(5) . . ?
F00Q C038 S005 111.4(5) . . ?
F00Q C038 F00N 108.1(6) . . ?
F00Q C038 F013 109.7(6) . . ?
F013 C038 S005 111.3(5) . . ?
F013 C038 F00N 107.5(6) . . ?
C02D C039 H039 119.7 . . ?
C02D C039 C03F 120.6(8) . . ?
C03F C039 H039 119.7 . . ?
F00P C03A S006 111.9(5) . . ?
F00P C03A F01B 108.2(7) . . ?
F00Z C03A S006 111.8(5) . . ?
F00Z C03A F00P 108.6(7) . . ?
F00Z C03A F01B 108.8(6) . . ?
F01B C03A S006 107.5(6) . . ?
F00D C03B S004 110.1(5) . . ?
F00D C03B F00F 109.2(5) . . ?
F00D C03B F00U 108.0(6) . . ?
F00F C03B S004 110.4(5) . . ?
F00U C03B S004 110.2(5) . . ?
F00U C03B F00F 108.9(6) . . ?
F00Y C03C S007 111.1(6) . . ?
F00Y C03C F014 108.3(7) . . ?
F00Y C03C F01L 108.5(7) . . ?
F014 C03C S007 110.1(6) . . ?
F014 C03C F01L 107.8(7) . . ?
F01L C03C S007 111.0(6) . . ?
C02D C03D H03D 119.4 . . ?
C02D C03D C03H 121.1(8) . . ?
C03H C03D H03D 119.4 . . ?
C031 C03E H03E 119.7 . . ?
C037 C03E C031 120.7(8) . . ?
C037 C03E H03E 119.7 . . ?
C02X C03F C039 121.1(8) . . ?
C02X C03F H03F 119.5 . . ?
C039 C03F H03F 119.5 . . ?
F01E C03G S008 111.8(9) . . ?
F01E C03G F01K 106.9(9) . . ?
F01K C03G S008 111.3(7) . . ?
F02J C03G S008 110.7(8) . . ?
F02J C03G F01E 109.1(9) . . ?
F02J C03G F01K 106.8(12) . . ?
C02X C03H C03D 121.2(7) . . ?
C02X C03H H03H 119.4 . . ?
C03D C03H H03H 119.4 . . ?
O026 C03I H03A 109.2 . . ?
O026 C03I H03B 109.2 . . ?
O026 C03I C1 111.8(19) . . ?
H03A C03I H03B 107.9 . . ?
C1 C03I H03A 109.2 . . ?
C1 C03I H03B 109.2 . . ?
C03I C1 H1A 109.5 . . ?
C03I C1 H1B 109.5 . . ?
C03I C1 H1C 109.5 . . ?
H1A C1 H1B 109.5 . . ?
H1A C1 H1C 109.5 . . ?
H1B C1 H1C 109.5 . . ?
H3AA C3A H3AB 109.5 . . ?
H3AA C3A H3AC 109.5 . . ?
H3AB C3A H3AC 109.5 . . ?
C03J C3A H3AA 109.5 . . ?
C03J C3A H3AB 109.5 . . ?
C03J C3A H3AC 109.5 . . ?
C3A C03J H03C 106.8 . . ?
C3A C03J H03G 106.8 . . ?
H03C C03J H03G 106.7 . . ?
O0 C03J C3A 122(3) . . ?
O0 C03J H03C 106.8 . . ?
O0 C03J H03G 106.8 . . ?
C03J O0 H0 109.5 . . ?
H5A C5 H5B 110.3 . . ?
O2 C5 H5A 112.9 . . ?
O2 C5 H5B 112.9 . . ?
O2 C5 C3 94.1(19) . . ?
C3 C5 H5A 112.9 . . ?
C3 C5 H5B 112.9 . . ?
O2 C4 C3 85.6(17) . . ?
O2 C4 H4A 114.4 . . ?
O2 C4 H4B 114.4 . . ?
C3 C4 H4A 114.4 . . ?
C3 C4 H4B 114.4 . . ?
H4A C4 H4B 111.5 . . ?

loop_
_geom_bond_atom_site_label_1
_geom_bond_atom_site_label_2
_geom_bond_distance
_geom_bond_site_symmetry_2
_geom_bond_publ_flag
S001 O00B 1.423(4) . ?
S001 O00C 1.433(4) . ?
S001 N01I 1.566(5) . ?
S001 C02Q 1.824(7) . ?
S002 O00A 1.419(4) . ?
S002 O00R 1.420(5) . ?
S002 N01I 1.590(5) . ?
S002 C02Y 1.838(7) . ?
S003 O00V 1.415(5) . ?
S003 O011 1.416(5) . ?
S003 N01R 1.566(6) . ?
S003 C032 1.822(9) . ?
S004 O00L 1.426(5) . ?
S004 O00O 1.422(4) . ?
S004 N01J 1.553(6) . ?
S004 C03B 1.827(7) . ?
S005 O00E 1.425(5) . ?
S005 O018 1.418(5) . ?
S005 N01R 1.574(6) . ?
S005 C038 1.823(7) . ?
S006 O00X 1.433(5) . ?
S006 O016 1.426(5) . ?
S006 N01A 1.567(6) . ?
S006 C03A 1.816(8) . ?
S007 O012 1.424(5) . ?
S007 O015 1.415(5) . ?
S007 N01A 1.567(6) . ?
S007 C03C 1.812(8) . ?
S008 N01J 1.578(6) . ?
S008 O01N 1.426(6) . ?
S008 C03G 1.807(12) . ?
S008 O1 1.432(7) . ?
F009 C02Q 1.324(7) . ?
F00D C03B 1.312(8) . ?
F00F C03B 1.325(7) . ?
F00G C02Y 1.325(8) . ?
F00H C02Y 1.321(8) . ?
F00I C02Q 1.312(8) . ?
F00J C02Q 1.323(7) . ?
N00K H00K 0.8800 . ?
N00K C01C 1.357(7) . ?
N00K C01D 1.342(7) . ?
N00M H00M 0.8800 . ?
N00M C01G 1.346(7) . ?
N00M C024 1.358(7) . ?
F00N C038 1.335(8) . ?
F00P C03A 1.323(9) . ?
F00Q C038 1.298(9) . ?
F00S C02Y 1.321(8) . ?
F00T C032 1.322(9) . ?
F00U C03B 1.324(8) . ?
N00W H00W 0.8800 . ?
N00W C01F 1.342(7) . ?
N00W C02O 1.359(7) . ?
F00Y C03C 1.309(10) . ?
F00Z C03A 1.298(9) . ?
N010 H010 0.8800 . ?
N010 C02K 1.340(7) . ?
N010 C02P 1.336(7) . ?
F013 C038 1.315(9) . ?
F014 C03C 1.328(9) . ?
C017 H017 1.0000 . ?
C017 C01O 1.516(7) . ?
C017 C02E 1.532(8) . ?
C017 C02G 1.523(7) . ?
C019 C01G 1.470(8) . ?
C019 C01U 1.407(8) . ?
C019 C02B 1.388(8) . ?
F01B C03A 1.348(9) . ?
C01C C01V 1.385(7) . ?
C01C C02A 1.481(8) . ?
C01D H01D 0.9500 . ?
C01D C027 1.369(8) . ?
F01E C03G 1.332(12) . ?
C01F H01F 0.9500 . ?
C01F C030 1.366(8) . ?
C01G C01Q 1.395(8) . ?
F01H C032 1.333(11) . ?
F01K C03G 1.336(14) . ?
F01L C03C 1.328(9) . ?
C01M C01Z 1.384(9) . ?
C01M C02C 1.395(8) . ?
C01M C02T 1.516(8) . ?
C01O C01V 1.391(8) . ?
C01O C027 1.396(7) . ?
C01P C01Y 1.517(7) . ?
C01P C024 1.356(8) . ?
C01P C02G 1.401(7) . ?
C01Q H01Q 0.9500 . ?
C01Q C02G 1.380(8) . ?
C01S C02P 1.473(8) . ?
C01S C031 1.378(9) . ?
C01S C036 1.382(9) . ?
C01T H01T 0.9500 . ?
C01T C02B 1.386(8) . ?
C01T C02S 1.382(9) . ?
C01U H01U 0.9500 . ?
C01U C02N 1.370(9) . ?
C01V H01V 0.9500 . ?
C01W H01W 0.9500 . ?
C01W C02M 1.386(9) . ?
C01W C02U 1.397(10) . ?
C01X H01X 0.9500 . ?
C01X C029 1.384(10) . ?
C01X C02C 1.388(8) . ?
C01Y H01Y 1.0000 . ?
C01Y C021 1.537(8) . ?
C01Y C027 1.516(8) . ?
C01Z H01Z 0.9500 . ?
C01Z C02Z 1.409(10) . ?
C020 H020 0.9500 . ?
C020 C028 1.368(8) . ?
C020 C02P 1.396(8) . ?
C021 C02E 1.398(8) . ?
C021 C02M 1.376(9) . ?
C022 C023 1.512(8) . ?
C022 C02R 1.397(7) . ?
C022 C030 1.396(8) . ?
C023 H023 1.0000 . ?
C023 C028 1.521(7) . ?
C023 C02C 1.546(8) . ?
C024 H024 0.9500 . ?
O026 H026 0.8400 . ?
O026 C03I 1.399(19) . ?
C028 C02L 1.405(7) . ?
C029 H029 0.9500 . ?
C029 C02Z 1.360(10) . ?
C02A C02H 1.384(8) . ?
C02A C034 1.388(8) . ?
C02B H02B 0.9500 . ?
C02D C02O 1.482(8) . ?
C02D C039 1.373(10) . ?
C02D C03D 1.350(10) . ?
C02E C02V 1.362(8) . ?
F02F C032 1.285(11) . ?
C02H H02H 0.9500 . ?
C02H C02I 1.383(9) . ?
C02I H02I 0.9500 . ?
C02I C02W 1.358(9) . ?
F02J C03G 1.320(11) . ?
C02K H02K 0.9500 . ?
C02K C02L 1.358(7) . ?
C02L C02T 1.523(8) . ?
C02M H02M 0.9500 . ?
C02N H02N 0.9500 . ?
C02N C02S 1.364(9) . ?
C02O C02R 1.378(8) . ?
C02R H02R 0.9500 . ?
C02S H02S 0.9500 . ?
C02T H02T 1.0000 . ?
C02T C030 1.528(7) . ?
C02U H02U 0.9500 . ?
C02U C02V 1.395(10) . ?
C02V H02V 0.9500 . ?
C02W H02W 0.9500 . ?
C02W C035 1.389(9) . ?
C02X H02X 0.9500 . ?
C02X C03F 1.358(12) . ?
C02X C03H 1.350(11) . ?
C02Z H02Z 0.9500 . ?
C031 H031 0.9500 . ?
C031 C03E 1.379(10) . ?
C033 H033 0.9500 . ?
C033 C036 1.371(10) . ?
C033 C037 1.365(12) . ?
C034 H034 0.9500 . ?
C034 C035 1.394(9) . ?
C035 H035 0.9500 . ?
C036 H036 0.9500 . ?
C037 H037 0.9500 . ?
C037 C03E 1.374(12) . ?
C039 H039 0.9500 . ?
C039 C03F 1.377(10) . ?
C03D H03D 0.9500 . ?
C03D C03H 1.379(10) . ?
C03E H03E 0.9500 . ?
C03F H03F 0.9500 . ?
C03H H03H 0.9500 . ?
C03I H03A 0.9900 . ?
C03I H03B 0.9900 . ?
C03I C1 1.46(2) . ?
C1 H1A 0.9800 . ?
C1 H1B 0.9800 . ?
C1 H1C 0.9800 . ?
C3A H3AA 0.9800 . ?
C3A H3AB 0.9800 . ?
C3A H3AC 0.9800 . ?
C3A C03J 1.45(2) . ?
C03J H03C 0.9900 . ?
C03J H03G 0.9900 . ?
C03J O0 1.39(3) . ?
O0 H0 0.8400 . ?
C5 H5A 0.9900 . ?
C5 H5B 0.9900 . ?
C5 O2 1.48(2) . ?
C5 C3 1.63(3) . ?
O2 C4 1.59(3) . ?
C3 C4 1.76(3) . ?
C4 H4A 0.9900 . ?
C4 H4B 0.9900 . ?

loop_
_geom_torsion_atom_site_label_1
_geom_torsion_atom_site_label_2
_geom_torsion_atom_site_label_3
_geom_torsion_atom_site_label_4
_geom_torsion
_geom_torsion_site_symmetry_1
_geom_torsion_site_symmetry_2
_geom_torsion_site_symmetry_3
_geom_torsion_site_symmetry_4
_geom_torsion_publ_flag
O00A S002 N01I S001 21.5(5) . . . . ?
O00A S002 C02Y F00G 57.6(5) . . . . ?
O00A S002 C02Y F00H -61.5(5) . . . . ?
O00A S002 C02Y F00S 177.9(5) . . . . ?
O00B S001 N01I S002 19.7(5) . . . . ?
O00B S001 C02Q F009 -60.2(5) . . . . ?
O00B S001 C02Q F00I 60.0(5) . . . . ?
O00B S001 C02Q F00J -179.8(4) . . . . ?
O00C S001 N01I S002 156.0(4) . . . . ?
O00C S001 C02Q F009 175.3(4) . . . . ?
O00C S001 C02Q F00I -64.5(5) . . . . ?
O00C S001 C02Q F00J 55.7(5) . . . . ?
O00E S005 N01R S003 -29.6(6) . . . . ?
O00E S005 C038 F00N 60.5(6) . . . . ?
O00E S005 C038 F00Q -58.5(5) . . . . ?
O00E S005 C038 F013 178.7(5) . . . . ?
N00K C01C C01V C01O 1.3(8) . . . . ?
N00K C01C C02A C02H 15.8(8) . . . . ?
N00K C01C C02A C034 -165.0(5) . . . . ?
N00K C01D C027 C01O 0.2(8) . . . . ?
N00K C01D C027 C01Y -178.0(5) . . . . ?
O00L S004 N01J S008 -19.9(7) . . . . ?
O00L S004 C03B F00D -56.5(5) . . . . ?
O00L S004 C03B F00F 64.1(5) . . . . ?
O00L S004 C03B F00U -175.6(5) . . . . ?
N00M C01G C01Q C02G -3.0(8) . . . . ?
O00O S004 N01J S008 -156.0(5) . . . . ?
O00O S004 C03B F00D 67.4(5) . . . . ?
O00O S004 C03B F00F -171.9(4) . . . . ?
O00O S004 C03B F00U -51.7(6) . . . . ?
O00R S002 N01I S001 159.2(4) . . . . ?
O00R S002 C02Y F00G -68.0(5) . . . . ?
O00R S002 C02Y F00H 172.9(4) . . . . ?
O00R S002 C02Y F00S 52.4(5) . . . . ?
O00V S003 N01R S005 -31.2(6) . . . . ?
O00V S003 C032 F00T 55.7(8) . . . . ?
O00V S003 C032 F01H -62.0(7) . . . . ?
O00V S003 C032 F02F 178.9(6) . . . . ?
N00W C01F C030 C022 1.0(8) . . . . ?
N00W C01F C030 C02T 178.2(5) . . . . ?
N00W C02O C02R C022 0.7(8) . . . . ?
O00X S006 N01A S007 21.3(6) . . . . ?
O00X S006 C03A F00P 179.6(5) . . . . ?
O00X S006 C03A F00Z 57.6(6) . . . . ?
O00X S006 C03A F01B -61.7(6) . . . . ?
N010 C02K C02L C028 0.2(8) . . . . ?
N010 C02K C02L C02T -179.7(5) . . . . ?
O011 S003 N01R S005 -164.5(5) . . . . ?
O011 S003 C032 F00T -179.3(7) . . . . ?
O011 S003 C032 F01H 62.9(7) . . . . ?
O011 S003 C032 F02F -56.1(7) . . . . ?
O012 S007 N01A S006 163.0(4) . . . . ?
O012 S007 C03C F00Y 57.3(6) . . . . ?
O012 S007 C03C F014 -62.7(6) . . . . ?
O012 S007 C03C F01L 178.1(6) . . . . ?
O015 S007 N01A S006 28.8(6) . . . . ?
O015 S007 C03C F00Y -178.3(6) . . . . ?
O015 S007 C03C F014 61.8(6) . . . . ?
O015 S007 C03C F01L -57.4(7) . . . . ?
O016 S006 N01A S007 -117.9(5) . . . . ?
O016 S006 C03A F00P -55.4(6) . . . . ?
O016 S006 C03A F00Z -177.4(5) . . . . ?
O016 S006 C03A F01B 63.3(6) . . . . ?
C017 C01O C01V C01C 177.1(5) . . . . ?
C017 C01O C027 C01D -178.0(5) . . . . ?
C017 C01O C027 C01Y 0.4(7) . . . . ?
C017 C02E C02V C02U 179.1(5) . . . . ?
O018 S005 N01R S003 109.7(5) . . . . ?
O018 S005 C038 F00N -62.9(6) . . . . ?
O018 S005 C038 F00Q 178.1(5) . . . . ?
O018 S005 C038 F013 55.3(6) . . . . ?
C019 C01G C01Q C02G 176.1(5) . . . . ?
C019 C01U C02N C02S 0.4(10) . . . . ?
N01A S006 C03A F00P 59.4(6) . . . . ?
N01A S006 C03A F00Z -62.6(6) . . . . ?
N01A S006 C03A F01B 178.1(6) . . . . ?
N01A S007 C03C F00Y -56.2(6) . . . . ?
N01A S007 C03C F014 -176.1(5) . . . . ?
N01A S007 C03C F01L 64.6(7) . . . . ?
C01C N00K C01D C027 -1.1(8) . . . . ?
C01C C02A C02H C02I 179.9(6) . . . . ?
C01C C02A C034 C035 -179.9(6) . . . . ?
C01D N00K C01C C01V 0.4(8) . . . . ?
C01D N00K C01C C02A 179.4(5) . . . . ?
C01F N00W C02O C02D 178.6(5) . . . . ?
C01F N00W C02O C02R -2.2(8) . . . . ?
C01G N00M C024 C01P 0.6(8) . . . . ?
C01G C019 C01U C02N 180.0(6) . . . . ?
C01G C019 C02B C01T 179.5(5) . . . . ?
C01G C01Q C02G C017 -177.7(5) . . . . ?
C01G C01Q C02G C01P 1.2(8) . . . . ?
N01I S001 C02Q F009 62.3(5) . . . . ?
N01I S001 C02Q F00I -177.5(4) . . . . ?
N01I S001 C02Q F00J -57.3(5) . . . . ?
N01I S002 C02Y F00G 179.4(5) . . . . ?
N01I S002 C02Y F00H 60.3(5) . . . . ?
N01I S002 C02Y F00S -60.2(5) . . . . ?
N01J S004 C03B F00D -179.1(4) . . . . ?
N01J S004 C03B F00F -58.4(5) . . . . ?
N01J S004 C03B F00U 61.9(5) . . . . ?
N01J S008 C03G F01E 58.1(9) . . . . ?
N01J S008 C03G F01K -61.4(8) . . . . ?
N01J S008 C03G F02J 180.0(9) . . . . ?
C01M C01Z C02Z C029 0.9(9) . . . . ?
C01M C02T C030 C01F -121.2(6) . . . . ?
C01M C02T C030 C022 56.1(6) . . . . ?
O01N S008 N01J S004 -13.8(7) . . . . ?
O01N S008 C03G F01E 178.5(7) . . . . ?
O01N S008 C03G F01K 59.0(7) . . . . ?
O01N S008 C03G F02J -59.7(11) . . . . ?
C01O C017 C02E C021 54.8(6) . . . . ?
C01O C017 C02E C02V -123.0(6) . . . . ?
C01O C017 C02G C01P -57.0(6) . . . . ?
C01O C017 C02G C01Q 122.0(5) . . . . ?
C01P C01Y C021 C02E 54.9(6) . . . . ?
C01P C01Y C021 C02M -124.6(6) . . . . ?
C01P C01Y C027 C01D 122.1(6) . . . . ?
C01P C01Y C027 C01O -56.2(6) . . . . ?
N01R S003 C032 F00T -64.9(8) . . . . ?
N01R S003 C032 F01H 177.4(6) . . . . ?
N01R S003 C032 F02F 58.3(7) . . . . ?
N01R S005 C038 F00N -178.2(5) . . . . ?
N01R S005 C038 F00Q 62.9(6) . . . . ?
N01R S005 C038 F013 -59.9(6) . . . . ?
C01S C031 C03E C037 1.8(11) . . . . ?
C01U C019 C01G N00M 153.7(5) . . . . ?
C01U C019 C01G C01Q -25.5(8) . . . . ?
C01U C019 C02B C01T 0.5(8) . . . . ?
C01U C02N C02S C01T 0.8(10) . . . . ?
C01V C01C C02A C02H -165.3(6) . . . . ?
C01V C01C C02A C034 13.9(8) . . . . ?
C01V C01O C027 C01D 1.4(8) . . . . ?
C01V C01O C027 C01Y 179.8(5) . . . . ?
C01W C02U C02V C02E -0.9(8) . . . . ?
C01X C029 C02Z C01Z 0.6(10) . . . . ?
C01Y C01P C024 N00M 176.5(5) . . . . ?
C01Y C01P C02G C017 1.5(6) . . . . ?
C01Y C01P C02G C01Q -177.5(5) . . . . ?
C01Y C021 C02E C017 0.5(6) . . . . ?
C01Y C021 C02E C02V 178.5(5) . . . . ?
C01Y C021 C02M C01W -178.6(5) . . . . ?
C01Z C01M C02C C01X -0.1(8) . . . . ?
C01Z C01M C02C C023 -179.6(5) . . . . ?
C01Z C01M C02T C02L -125.1(6) . . . . ?
C01Z C01M C02T C030 124.9(6) . . . . ?
C020 C028 C02L C02K 1.5(8) . . . . ?
C020 C028 C02L C02T -178.5(5) . . . . ?
C021 C01Y C027 C01D -126.6(6) . . . . ?
C021 C01Y C027 C01O 55.2(6) . . . . ?
C021 C02E C02V C02U 1.5(8) . . . . ?
C022 C023 C028 C020 123.4(6) . . . . ?
C022 C023 C028 C02L -55.8(6) . . . . ?
C022 C023 C02C C01M 54.0(6) . . . . ?
C022 C023 C02C C01X -125.5(5) . . . . ?
C023 C022 C02R C02O -177.5(5) . . . . ?
C023 C022 C030 C01F 176.7(5) . . . . ?
C023 C022 C030 C02T -0.8(7) . . . . ?
C023 C028 C02L C02K -179.3(5) . . . . ?
C023 C028 C02L C02T 0.7(7) . . . . ?
C024 N00M C01G C019 -177.0(5) . . . . ?
C024 N00M C01G C01Q 2.3(8) . . . . ?
C024 C01P C01Y C021 124.8(6) . . . . ?
C024 C01P C01Y C027 -124.2(6) . . . . ?
C024 C01P C02G C017 -179.4(5) . . . . ?
C024 C01P C02G C01Q 1.6(8) . . . . ?
C027 C01O C01V C01C -2.2(8) . . . . ?
C027 C01Y C021 C02E -55.4(6) . . . . ?
C027 C01Y C021 C02M 125.2(6) . . . . ?
C028 C020 C02P N010 0.0(8) . . . . ?
C028 C020 C02P C01S 179.1(5) . . . . ?
C028 C023 C02C C01M -56.1(6) . . . . ?
C028 C023 C02C C01X 124.4(5) . . . . ?
C028 C02L C02T C01M -55.7(6) . . . . ?
C028 C02L C02T C030 54.2(6) . . . . ?
C029 C01X C02C C01M 1.5(8) . . . . ?
C029 C01X C02C C023 -179.0(5) . . . . ?
C02A C01C C01V C01O -177.7(5) . . . . ?
C02A C02H C02I C02W -1.0(10) . . . . ?
C02A C034 C035 C02W 1.1(11) . . . . ?
C02B C019 C01G N00M -25.3(8) . . . . ?
C02B C019 C01G C01Q 155.5(5) . . . . ?
C02B C019 C01U C02N -1.0(9) . . . . ?
C02B C01T C02S C02N -1.2(9) . . . . ?
C02C C01M C01Z C02Z -1.1(8) . . . . ?
C02C C01M C02T C02L 54.2(6) . . . . ?
C02C C01M C02T C030 -55.7(6) . . . . ?
C02C C01X C029 C02Z -1.8(9) . . . . ?
C02C C023 C028 C020 -126.3(6) . . . . ?
C02C C023 C028 C02L 54.5(6) . . . . ?
C02D C02O C02R C022 179.9(5) . . . . ?
C02D C039 C03F C02X 1.7(13) . . . . ?
C02D C03D C03H C02X 1.2(15) . . . . ?
C02E C017 C01O C01V 125.3(6) . . . . ?
C02E C017 C01O C027 -55.4(6) . . . . ?
C02E C017 C02G C01P 53.8(6) . . . . ?
C02E C017 C02G C01Q -127.2(5) . . . . ?
C02E C021 C02M C01W 2.0(8) . . . . ?
C02G C017 C01O C01V -123.5(6) . . . . ?
C02G C017 C01O C027 55.9(6) . . . . ?
C02G C017 C02E C021 -55.0(6) . . . . ?
C02G C017 C02E C02V 127.3(6) . . . . ?
C02G C01P C01Y C021 -56.2(6) . . . . ?
C02G C01P C01Y C027 54.8(6) . . . . ?
C02G C01P C024 N00M -2.5(8) . . . . ?
C02H C02A C034 C035 -0.7(10) . . . . ?
C02H C02I C02W C035 1.3(10) . . . . ?
C02I C02W C035 C034 -1.3(11) . . . . ?
C02K N010 C02P C01S -177.2(5) . . . . ?
C02K N010 C02P C020 1.9(8) . . . . ?
C02K C02L C02T C01M 124.2(6) . . . . ?
C02K C02L C02T C030 -125.9(6) . . . . ?
C02L C02T C030 C01F 128.7(6) . . . . ?
C02L C02T C030 C022 -54.0(6) . . . . ?
C02M C01W C02U C02V 0.9(9) . . . . ?
C02M C021 C02E C017 180.0(5) . . . . ?
C02M C021 C02E C02V -2.1(8) . . . . ?
C02O N00W C01F C030 1.4(8) . . . . ?
C02O C02D C039 C03F 178.7(7) . . . . ?
C02O C02D C03D C03H 179.8(8) . . . . ?
C02P N010 C02K C02L -2.1(9) . . . . ?
C02P C01S C031 C03E -179.8(6) . . . . ?
C02P C01S C036 C033 179.1(6) . . . . ?
C02P C020 C028 C023 179.3(5) . . . . ?
C02P C020 C028 C02L -1.7(8) . . . . ?
C02Q S001 N01I S002 -94.3(4) . . . . ?
C02R C022 C023 C028 -124.7(6) . . . . ?
C02R C022 C023 C02C 125.1(6) . . . . ?
C02R C022 C030 C01F -2.4(8) . . . . ?
C02R C022 C030 C02T -179.9(5) . . . . ?
C02S C01T C02B C019 0.6(9) . . . . ?
C02T C01M C01Z C02Z 178.2(5) . . . . ?
C02T C01M C02C C01X -179.4(5) . . . . ?
C02T C01M C02C C023 1.0(6) . . . . ?
C02U C01W C02M C021 -1.4(9) . . . . ?
C02Y S002 N01I S001 -92.2(4) . . . . ?
C030 C022 C023 C028 56.3(6) . . . . ?
C030 C022 C023 C02C -53.9(6) . . . . ?
C030 C022 C02R C02O 1.5(8) . . . . ?
C031 C01S C02P N010 -154.9(5) . . . . ?
C031 C01S C02P C020 26.1(8) . . . . ?
C031 C01S C036 C033 0.5(9) . . . . ?
C032 S003 N01R S005 82.8(6) . . . . ?
C033 C037 C03E C031 -1.7(11) . . . . ?
C034 C02A C02H C02I 0.7(9) . . . . ?
C036 C01S C02P N010 26.6(8) . . . . ?
C036 C01S C02P C020 -152.5(6) . . . . ?
C036 C01S C031 C03E -1.2(9) . . . . ?
C036 C033 C037 C03E 1.0(11) . . . . ?
C037 C033 C036 C01S -0.4(11) . . . . ?
C038 S005 N01R S003 -141.5(5) . . . . ?
C039 C02D C02O N00W -14.0(9) . . . . ?
C039 C02D C02O C02R 166.9(6) . . . . ?
C039 C02D C03D C03H -3.3(12) . . . . ?
C03A S006 N01A S007 133.0(5) . . . . ?
C03B S004 N01J S008 93.6(6) . . . . ?
C03C S007 N01A S006 -87.5(5) . . . . ?
C03D C02D C02O N00W 162.8(6) . . . . ?
C03D C02D C02O C02R -16.3(9) . . . . ?
C03D C02D C039 C03F 1.9(12) . . . . ?
C03F C02X C03H C03D 2.3(14) . . . . ?
C03G S008 N01J S004 99.0(7) . . . . ?
C03H C02X C03F C039 -3.8(13) . . . . ?
O1 S008 N01J S004 -152.6(5) . . . . ?
O1 S008 C03G F01E -53.6(9) . . . . ?
O1 S008 C03G F01K -173.1(7) . . . . ?
O1 S008 C03G F02J 68.3(10) . . . . ?
